data_7719905
loop_
_publ_author_name
'Huang, Tao'
'Wu, Hong'
'Qing, Ping'
'Wang, Xiaosen'
'Pan, Wei'
'Luo, Liqiong'
'Peng, Rufang'
'Jin, Bo'

_publ_section_title
;
 Green Bismuth Metal-Organic Framework Catalyzing RDX Combustion and
 Thermal Decomposition
;
_journal_name_full 'Dalton Transactions'
_journal_paper_doi 10.1039/D5DT01939G
_journal_year 2025
_chemical_formula_moiety 'C24 H8 Bi1.99 N8 O16'
_chemical_formula_sum 'C24 H8 Bi2 N8 O16'
_chemical_formula_weight 1082.34
_space_group_crystal_system monoclinic
_space_group_IT_number 14
_space_group_name_Hall '-P 2yn'
_space_group_name_H-M_alt 'P 1 21/n 1'
_atom_sites_solution_hydrogens geom
_audit_creation_date 2024-11-11
_audit_creation_method
;
Olex2 1.2
(compiled 2018.05.29 svn.r3508 for OlexSys, GUI svn.r5506)
;
_audit_update_record
;
2024-11-11 deposited with the CCDC.	2025-11-18 downloaded from the CCDC.
;
_cell_angle_alpha 90
_cell_angle_beta 109.129(4)
_cell_angle_gamma 90
_cell_formula_units_Z 4
_cell_length_a 14.1789(18)
_cell_length_b 20.933(3)
_cell_length_c 14.908(2)
_cell_measurement_reflns_used 9741
_cell_measurement_temperature 296(2)
_cell_measurement_theta_max 26.038
_cell_measurement_theta_min 2.425
_cell_volume 4180.5(10)
_computing_cell_refinement 'SAINT V8.40B (?, 2016)'
_computing_data_collection 'APEX3 Ver. 2016.5-0 (Bruker-AXS, 2016)'
_computing_data_reduction 'SAINT V8.40B (?, 2016)'
_computing_molecular_graphics 'Olex2 (Dolomanov et al., 2009)'
_computing_publication_material 'Olex2 (Dolomanov et al., 2009)'
_computing_structure_refinement 'ShelXL (Sheldrick, 2015)'
_computing_structure_solution 'SHELXT 2018/2 (Sheldrick, 2018)'
_diffrn_ambient_temperature 296.0
_diffrn_detector_area_resol_mean 7.9
_diffrn_detector_type 'Bruker D8 VENTURE'
_diffrn_measured_fraction_theta_full 0.999
_diffrn_measured_fraction_theta_max 0.999
_diffrn_measurement_device 'three-circle diffractometer'
_diffrn_measurement_device_type 'Bruker D8 VENTURE'
_diffrn_measurement_method '0.5\ \w and 0.5\ \f scans'
_diffrn_radiation_type MoK\a
_diffrn_radiation_wavelength 0.71073
_diffrn_reflns_av_R_equivalents 0.0854
_diffrn_reflns_av_unetI/netI 0.0379
_diffrn_reflns_Laue_measured_fraction_full 0.999
_diffrn_reflns_Laue_measured_fraction_max 0.999
_diffrn_reflns_limit_h_max 17
_diffrn_reflns_limit_h_min -16
_diffrn_reflns_limit_k_max 25
_diffrn_reflns_limit_k_min -25
_diffrn_reflns_limit_l_max 18
_diffrn_reflns_limit_l_min -18
_diffrn_reflns_number 85306
_diffrn_reflns_point_group_measured_fraction_full 0.999
_diffrn_reflns_point_group_measured_fraction_max 0.999
_diffrn_reflns_theta_full 25.242
_diffrn_reflns_theta_max 25.499
_diffrn_reflns_theta_min 1.977
_exptl_absorpt_coefficient_mu 8.473
_exptl_absorpt_correction_T_max 0.7453
_exptl_absorpt_correction_T_min 0.4918
_exptl_absorpt_correction_type multi-scan
_exptl_absorpt_process_details
;
SADABS-2016/2 (Bruker,2016/2) was used for absorption correction.
wR2(int) was 0.1392 before and 0.0779 after correction.
The Ratio of minimum to maximum transmission is 0.6599.
The \l/2 correction factor is Not present.
;
_exptl_crystal_colour colorless
_exptl_crystal_density_diffrn 1.720
_exptl_crystal_density_method 'not measured'
_exptl_crystal_description block
_exptl_crystal_F_000 2008
_exptl_crystal_size_max 0.24
_exptl_crystal_size_mid 0.22
_exptl_crystal_size_min 0.2
_refine_diff_density_max 2.834
_refine_diff_density_min -2.770
_refine_diff_density_rms 0.262
_refine_ls_extinction_method none
_refine_ls_goodness_of_fit_ref 1.159
_refine_ls_hydrogen_treatment constr
_refine_ls_matrix_type full
_refine_ls_number_parameters 469
_refine_ls_number_reflns 7776
_refine_ls_number_restraints 252
_refine_ls_restrained_S_all 1.155
_refine_ls_R_factor_all 0.0687
_refine_ls_R_factor_gt 0.0653
_refine_ls_shift/su_max 0.001
_refine_ls_shift/su_mean 0.000
_refine_ls_structure_factor_coef Fsqd
_refine_ls_weighting_details 'w=1/[\s^2^(Fo^2^)+156.3477P] where P=(Fo^2^+2Fc^2^)/3'
_refine_ls_weighting_scheme calc
_refine_ls_wR_factor_gt 0.1475
_refine_ls_wR_factor_ref 0.1488
_reflns_Friedel_coverage 0.000
_reflns_number_gt 7198
_reflns_number_total 7776
_reflns_threshold_expression 'I > 2\s(I)'
_cod_data_source_file d5dt01939g2.cif
_cod_data_source_block mo_2411058144
_cod_original_cell_volume 4180.5(11)
_cod_database_code 7719905
_shelx_shelxl_version_number 2016/4
_shelx_space_group_comment
;
The symmetry employed for this shelxl refinement is uniquely defined
by the following loop, which should always be used as a source of
symmetry information in preference to the above space-group names.
They are only intended as comments.
;
_shelx_estimated_absorpt_t_max 0.282
_shelx_estimated_absorpt_t_min 0.236
_olex2_refinement_description
;
1. Fixed Uiso
 At 1.2 times of:
  All C(H) groups
2. Uiso/Uaniso restraints and constraints
Bi1 \\sim Bi3: within 2A with sigma of 0.01 and sigma for terminal atoms of 0.03
Bi2 \\sim Bi4: within 2A with sigma of 0.01 and sigma for terminal atoms of 0.03
C2 \\sim C1 \\sim N1 \\sim C4 \\sim C3 \\sim N2: within 2A with sigma of 0.01
and sigma for terminal atoms of 0.03
C15 \\sim C16 \\sim N5 \\sim C13 \\sim C14 \\sim N6: within 2A with sigma of
0.01 and sigma for terminal atoms of 0.03
C7 \\sim C8 \\sim N3 \\sim C9 \\sim C10 \\sim N4: within 2A with sigma of 0.01
and sigma for terminal atoms of 0.03
C16 \\sim N5 \\sim C13 \\sim C14 \\sim N6 \\sim C15: within 3.8A with sigma of
0.01 and sigma for terminal atoms of 0.03
Uanis(C15) \\sim Ueq, Uanis(N6) \\sim Ueq, Uanis(C14) \\sim Ueq, Uanis(C13)
\\sim Ueq, Uanis(N5) \\sim Ueq, Uanis(C16) \\sim Ueq: with sigma of 0.01 and
sigma for terminal atoms of 0.01
Uanis(Bi3) \\sim Ueq: with sigma of 0.01 and sigma for terminal atoms of 0.01
Uanis(O2) \\sim Ueq, Uanis(O14) \\sim Ueq, Uanis(O16) \\sim Ueq, Uanis(O11)
\\sim Ueq: with sigma of 0.01 and sigma for terminal atoms of 0.01
Uanis(C6) \\sim Ueq, Uanis(C5) \\sim Ueq: with sigma of 0.01 and sigma for
terminal atoms of 0.01
3. Others
 Fixed Sof: Bi1(0.92) Bi2(0.96) Bi3(0.07) Bi4(0.04)
4.a Aromatic/amide H refined with riding coordinates:
 C22(H22), C21(H21), C16(H16), C15(H15), C9(H9), C10(H10), C4(H4), C3(H3)
;
_smtbx_masks_void_probe_radius 1.2
_smtbx_masks_void_truncation_radius 1.2
_olex2_submission_special_instructions 'No special instructions were received'

loop_
_space_group_symop_operation_xyz
'x, y, z'
'-x+1/2, y+1/2, -z+1/2'
'-x, -y, -z'
'x-1/2, -y-1/2, z-1/2'

loop_
_atom_site_label
_atom_site_type_symbol
_atom_site_fract_x
_atom_site_fract_y
_atom_site_fract_z
_atom_site_U_iso_or_equiv
_atom_site_adp_type
_atom_site_occupancy
_atom_site_site_symmetry_order
_atom_site_calc_flag
_atom_site_refinement_flags_posn
_atom_site_refinement_flags_adp
_atom_site_refinement_flags_occupancy
_atom_site_disorder_assembly
_atom_site_disorder_group
Bi1 Bi 0.52959(4) 0.45113(4) 0.63496(4) 0.02186(15) Uani 0.92 1 d . U P A 1
Bi2 Bi 0.67040(4) 0.08064(3) 0.51343(3) 0.02381(15) Uani 0.96 1 d . U P B 1
O14 O 0.5414(11) 0.2469(7) 0.6181(10) 0.075(4) Uani 1 1 d . U . . .
O15 O 0.7144(10) 0.1880(5) 0.5704(8) 0.059(3) Uani 1 1 d . . . . .
O9 O 0.8330(6) 0.0711(5) 0.6320(6) 0.032(2) Uani 1 1 d . . . . .
O10 O 0.9301(6) 0.0673(5) 0.7796(6) 0.035(2) Uani 1 1 d . . . . .
O12 O 0.9075(7) 0.0426(5) 0.9638(6) 0.040(2) Uani 1 1 d . . . . .
O11 O 0.8956(9) 0.1473(6) 0.9560(9) 0.064(3) Uani 1 1 d . U . . .
O5 O 0.9981(6) 0.4281(5) 1.0090(6) 0.036(2) Uani 1 1 d . . . . .
O6 O 0.8424(6) 0.4608(5) 0.9356(6) 0.038(2) Uani 1 1 d . . . . .
O8 O 0.6969(6) 0.4507(5) 0.7257(6) 0.034(2) Uani 1 1 d . . . . .
O7 O 0.7446(9) 0.3516(6) 0.7686(9) 0.062(3) Uani 1 1 d . . . . .
O1 O 0.3627(7) 0.4477(6) 0.6432(7) 0.045(3) Uani 1 1 d . . . . .
O2 O 0.2612(9) 0.4238(7) 0.7225(9) 0.066(3) Uani 1 1 d . U . . .
O13 O 0.5196(7) 0.3468(5) 0.6568(8) 0.043(2) Uani 1 1 d . . . . .
N7 N 0.6188(8) 0.3897(5) 0.5399(8) 0.033(3) Uani 1 1 d . . . . .
N5 N 0.6696(7) 0.0876(6) 0.6841(7) 0.0293(18) Uani 1 1 d . U . . .
N4 N 1.0370(8) 0.4398(6) 0.8432(7) 0.036(2) Uani 1 1 d . U . . .
N1 N 0.5215(8) 0.4370(6) 0.8024(7) 0.032(2) Uani 1 1 d . U . . .
C23 C 0.5505(12) 0.3036(7) 0.6101(10) 0.039(3) Uani 1 1 d . . . . .
C19 C 0.6125(10) 0.3289(7) 0.5483(9) 0.034(3) Uani 1 1 d . . . . .
C22 C 0.6666(9) 0.4110(7) 0.4867(9) 0.034(3) Uani 1 1 d . . . . .
H22 H 0.674758 0.454980 0.483797 0.041 Uiso 1 1 calc R . . . .
C21 C 0.7060(14) 0.3729(8) 0.4342(13) 0.058(5) Uani 1 1 d . . . . .
H21 H 0.737105 0.390588 0.394001 0.069 Uiso 1 1 calc R . . . .
N8 N 0.6990(11) 0.3079(7) 0.4416(10) 0.056(4) Uani 1 1 d . . . . .
C20 C 0.6483(11) 0.2838(7) 0.4965(11) 0.039(3) Uani 1 1 d . . . . .
C24 C 0.6502(12) 0.2141(8) 0.5061(12) 0.046(4) Uani 1 1 d . . . . .
C17 C 0.8450(9) 0.0741(7) 0.7172(10) 0.035(3) Uani 1 1 d . . . . .
C18 C 0.8663(11) 0.0928(8) 0.9288(11) 0.043(4) Uani 1 1 d . . . . .
C14 C 0.7701(9) 0.0874(7) 0.8468(9) 0.031(2) Uani 1 1 d . U . . .
C13 C 0.7584(9) 0.0832(7) 0.7523(8) 0.029(2) Uani 1 1 d . U . . .
C16 C 0.5909(9) 0.0962(7) 0.7125(9) 0.033(2) Uani 1 1 d . U . . .
H16 H 0.528275 0.101685 0.667227 0.039 Uiso 1 1 calc R . . . .
C15 C 0.6001(8) 0.0971(7) 0.8082(8) 0.029(2) Uani 1 1 d . U . . .
H15 H 0.542965 0.098888 0.825764 0.034 Uiso 1 1 calc R . . . .
N6 N 0.6892(8) 0.0955(6) 0.8747(7) 0.035(2) Uani 1 1 d . U . . .
C6 C 0.3169(10) 0.4249(8) 0.9148(10) 0.040(3) Uani 1 1 d . U . . .
O16 O 0.5867(10) 0.1849(7) 0.4380(11) 0.073(4) Uani 1 1 d . U . . .
C12 C 0.7606(11) 0.4084(7) 0.7536(8) 0.035(3) Uani 1 1 d . . . . .
C8 C 0.8642(10) 0.4225(8) 0.7572(9) 0.039(3) Uani 1 1 d . U . . .
N3 N 0.8819(9) 0.4221(7) 0.6737(9) 0.051(3) Uani 1 1 d . U . . .
C9 C 0.9758(11) 0.4320(10) 0.6759(11) 0.057(3) Uani 1 1 d . U . . .
H9 H 0.989476 0.434330 0.619118 0.068 Uiso 1 1 calc R . . . .
C10 C 1.0530(11) 0.4388(9) 0.7610(10) 0.047(3) Uani 1 1 d . U . . .
H10 H 1.117987 0.442909 0.760076 0.056 Uiso 1 1 calc R . . . .
C7 C 0.9412(8) 0.4335(7) 0.8400(8) 0.029(2) Uani 1 1 d . U . . .
C11 C 0.9265(8) 0.4419(6) 0.9364(7) 0.020(2) Uani 1 1 d . . . . .
C5 C 0.3418(10) 0.4357(8) 0.7148(10) 0.041(3) Uani 1 1 d . U . . .
C1 C 0.4263(10) 0.4327(7) 0.8064(10) 0.037(3) Uani 1 1 d . U . . .
C4 C 0.6001(9) 0.4298(7) 0.8811(8) 0.031(2) Uani 1 1 d . U . . .
H4 H 0.664787 0.431303 0.878857 0.037 Uiso 1 1 calc R . . . .
C3 C 0.5826(11) 0.4201(8) 0.9667(9) 0.041(3) Uani 1 1 d . U . . .
H3 H 0.638395 0.415091 1.020563 0.049 Uiso 1 1 calc R . . . .
N2 N 0.4947(11) 0.4172(8) 0.9790(9) 0.058(3) Uani 1 1 d . U . . .
C2 C 0.4179(11) 0.4254(8) 0.8972(10) 0.041(3) Uani 1 1 d . U . . .
O4 O 0.2821(9) 0.3765(6) 0.9321(9) 0.057(3) Uani 1 1 d . . . . .
O3 O 0.2754(8) 0.4770(6) 0.9153(9) 0.059(3) Uani 1 1 d . . . . .
Bi3 Bi 0.5225(6) 0.4173(5) 0.6210(6) 0.0270(16) Uani 0.07 1 d . U P A 2
Bi4 Bi 0.6958(10) 0.0468(8) 0.5391(10) 0.028(2) Uani 0.04 1 d . U P B 2

loop_
_atom_site_aniso_label
_atom_site_aniso_U_11
_atom_site_aniso_U_22
_atom_site_aniso_U_33
_atom_site_aniso_U_23
_atom_site_aniso_U_13
_atom_site_aniso_U_12
Bi1 0.0170(2) 0.0322(4) 0.0166(3) 0.0016(3) 0.00596(18) 0.0003(3)
Bi2 0.0170(2) 0.0371(3) 0.0176(2) -0.0006(2) 0.00599(18) 0.0007(2)
O14 0.094(8) 0.068(7) 0.087(7) 0.000(6) 0.062(6) 0.007(6)
O15 0.097(10) 0.029(6) 0.049(7) 0.006(5) 0.023(7) 0.015(6)
O9 0.021(4) 0.056(6) 0.015(4) 0.001(4) 0.002(3) 0.004(4)
O10 0.024(5) 0.054(6) 0.024(4) 0.005(4) 0.005(4) 0.000(4)
O12 0.036(5) 0.066(7) 0.014(4) 0.003(4) 0.004(4) 0.001(5)
O11 0.046(6) 0.064(7) 0.075(7) -0.026(6) 0.013(5) -0.005(5)
O5 0.020(4) 0.064(7) 0.021(4) 0.012(4) 0.004(3) 0.005(4)
O6 0.016(4) 0.068(7) 0.028(5) -0.005(5) 0.005(4) -0.007(4)
O8 0.014(4) 0.054(6) 0.023(4) -0.002(4) -0.008(3) -0.003(4)
O7 0.048(7) 0.056(8) 0.071(8) 0.016(6) 0.004(6) 0.006(6)
O1 0.025(5) 0.085(8) 0.027(5) 0.004(5) 0.009(4) -0.002(5)
O2 0.044(6) 0.107(8) 0.056(6) -0.004(6) 0.027(5) -0.016(6)
O13 0.041(6) 0.042(6) 0.058(7) 0.010(5) 0.032(5) 0.006(5)
N7 0.038(6) 0.036(6) 0.028(6) 0.015(5) 0.014(5) 0.009(5)
N5 0.017(3) 0.046(4) 0.022(3) 0.000(3) 0.002(3) 0.003(3)
N4 0.019(4) 0.063(6) 0.023(4) 0.005(4) 0.004(4) 0.003(4)
N1 0.024(4) 0.053(6) 0.022(4) 0.009(4) 0.013(4) -0.008(4)
C23 0.059(9) 0.024(7) 0.041(8) -0.006(6) 0.024(7) -0.003(6)
C19 0.029(7) 0.042(8) 0.028(7) 0.001(6) 0.008(5) 0.008(6)
C22 0.026(6) 0.042(8) 0.037(7) -0.005(6) 0.015(6) 0.003(6)
C21 0.075(12) 0.046(10) 0.071(12) 0.004(9) 0.050(10) 0.009(9)
N8 0.073(10) 0.053(9) 0.056(9) -0.007(7) 0.042(8) 0.015(7)
C20 0.047(8) 0.027(7) 0.048(8) -0.004(6) 0.023(7) -0.001(6)
C24 0.053(9) 0.038(8) 0.052(10) -0.023(8) 0.024(8) -0.008(7)
C17 0.015(6) 0.048(8) 0.038(8) -0.011(6) 0.003(5) -0.013(6)
C18 0.041(8) 0.042(9) 0.050(9) -0.013(7) 0.021(7) -0.001(7)
C14 0.024(4) 0.042(4) 0.025(4) -0.005(3) 0.006(3) 0.002(3)
C13 0.023(4) 0.041(4) 0.021(4) -0.002(3) 0.005(3) 0.001(3)
C16 0.022(4) 0.049(4) 0.027(4) -0.004(4) 0.007(3) 0.000(3)
C15 0.013(3) 0.050(4) 0.018(4) -0.008(3) -0.001(3) -0.001(3)
N6 0.026(3) 0.051(4) 0.024(3) -0.006(3) 0.002(3) -0.001(3)
C6 0.026(6) 0.056(7) 0.037(6) 0.010(6) 0.012(5) 0.000(6)
O16 0.062(7) 0.069(7) 0.091(8) -0.010(6) 0.027(6) 0.003(6)
C12 0.047(8) 0.052(9) 0.006(5) 0.002(5) 0.008(5) 0.020(7)
C8 0.023(5) 0.067(7) 0.023(5) 0.004(5) 0.003(4) 0.012(5)
N3 0.026(5) 0.087(7) 0.036(5) 0.000(5) 0.005(4) 0.001(5)
C9 0.033(6) 0.099(8) 0.036(6) 0.002(6) 0.010(5) 0.004(6)
C10 0.027(5) 0.086(7) 0.029(5) 0.005(5) 0.011(4) 0.005(5)
C7 0.013(4) 0.052(6) 0.016(5) 0.002(4) -0.004(4) -0.001(4)
C11 0.012(5) 0.034(7) 0.015(5) 0.004(5) 0.006(4) 0.009(5)
C5 0.029(6) 0.063(8) 0.040(6) -0.003(6) 0.021(5) -0.010(5)
C1 0.024(5) 0.054(6) 0.034(5) 0.006(5) 0.010(4) -0.016(5)
C4 0.024(5) 0.051(6) 0.017(5) 0.003(4) 0.007(4) -0.002(5)
C3 0.034(5) 0.066(7) 0.021(5) 0.006(5) 0.006(4) 0.005(5)
N2 0.054(6) 0.089(7) 0.035(5) 0.003(5) 0.018(5) -0.005(6)
C2 0.040(6) 0.063(7) 0.030(5) -0.004(5) 0.026(4) -0.018(5)
O4 0.052(7) 0.073(8) 0.068(8) -0.006(6) 0.047(6) 0.006(6)
O3 0.035(6) 0.084(9) 0.064(8) 0.021(7) 0.024(5) 0.012(6)
Bi3 0.025(3) 0.035(4) 0.024(3) 0.020(3) 0.012(3) 0.012(3)
Bi4 0.029(5) 0.037(6) 0.022(5) -0.016(5) 0.014(4) -0.010(5)

loop_
_atom_type_symbol
_atom_type_description
_atom_type_scat_dispersion_real
_atom_type_scat_dispersion_imag
_atom_type_scat_source
C C 0.0033 0.0016 'International Tables Vol C Tables 4.2.6.8 and 6.1.1.4'
H H 0.0000 0.0000 'International Tables Vol C Tables 4.2.6.8 and 6.1.1.4'
Bi Bi -4.1077 10.2566 'International Tables Vol C Tables 4.2.6.8 and 6.1.1.4'
N N 0.0061 0.0033 'International Tables Vol C Tables 4.2.6.8 and 6.1.1.4'
O O 0.0106 0.0060 'International Tables Vol C Tables 4.2.6.8 and 6.1.1.4'

loop_
_geom_angle_atom_site_label_1
_geom_angle_atom_site_label_2
_geom_angle_atom_site_label_3
_geom_angle
_geom_angle_site_symmetry_1
_geom_angle_site_symmetry_3
_geom_angle_publ_flag
C24 O15 Bi2 95.8(10) . . ?
BI1a O12 Bi1 109.7(4) 4_666 2_646 ?
O15 BI2a O5 102.8(4) . 4_565 ?
C17 O9 Bi2 122.1(8) . . ?
O15 BI2a O6 144.8(3) . 2_646 ?
O15 BI2a N5 71.4(4) . . ?
C17 O9 Bi4 119.5(9) . . ?
C17 O10 Bi1 116.6(9) . 2_646 ?
C18 O12 Bi1 124.2(9) . 2_646 ?
O15 BI2a N4 120.5(4) . 4_565 ?
O15 BI2a C24 25.5(4) . . ?
O15 BI2a O16 52.4(4) . . ?
O15 BI2a O4 72.5(4) . 4_665 ?
O15 BI2a O3 119.0(4) . 4_665 ?
O9 BI2a O15 75.2(4) . . ?
O9 BI2a O5 136.5(3) . 4_565 ?
O9 BI4b O5 139.1(6) . 4_565 ?
O9 BI2a O6 81.4(3) . 2_646 ?
O9 BI4b N5 72.7(5) . . ?
O9 BI2a N5 65.7(3) . . ?
O9 BI2a N4 153.9(3) . 4_565 ?
O9 BI2a C24 99.9(4) . . ?
O9 BI4b C17 21.9(4) . . ?
O9 BI2a O16 125.9(4) . . ?
O9 BI2a O4 77.0(4) . 4_665 ?
O9 BI4b O3 89.5(6) . 4_665 ?
O9 BI2a O3 78.2(3) . 4_665 ?
C18 O12 Bi1 116.6(10) . 4_666 ?
C18 O12 Bi3 100.5(10) . 4_666 ?
C11 O5 Bi2 124.4(7) . 4_666 ?
C11 O5 Bi4 126.4(8) . 4_666 ?
C11 O6 Bi2 116.9(8) . 2_656 ?
C11 O6 Bi4 127.9(10) . 2_656 ?
C12 O8 Bi1 134.1(10) . . ?
C12 O8 Bi3 117.7(10) . . ?
C5 O1 Bi1 125.0(9) . . ?
C5 O1 Bi3 123.9(10) . . ?
C23 O13 Bi1 123.8(9) . . ?
C23 O13 Bi3 114.8(10) . . ?
C19 N7 Bi1 112.7(8) . . ?
C19 N7 Bi3 97.7(9) . . ?
C22 N7 Bi1 129.1(10) . . ?
C22 N7 C19 118.2(12) . . ?
C22 N7 Bi3 143.8(10) . . ?
C13 N5 Bi2 116.3(8) . . ?
C13 N5 Bi4 105.6(8) . . ?
C16 N5 Bi2 127.1(8) . . ?
C16 N5 C13 116.5(11) . . ?
C16 N5 Bi4 135.2(9) . . ?
C10 N4 Bi2 126.9(9) . 4_666 ?
C10 N4 C7 116.3(11) . . ?
C7 N4 Bi2 114.3(8) . 4_666 ?
C1 N1 Bi1 114.1(8) . . ?
C1 N1 Bi3 110.8(8) . . ?
C4 N1 Bi1 125.5(8) . . ?
C4 N1 C1 120.2(10) . . ?
C4 N1 Bi3 125.3(8) . . ?
O14 C23 O13 124.5(14) . . ?
O14 C23 C19 119.5(13) . . ?
O14 C23 Bi3 159.2(12) . . ?
O13 C23 C19 115.7(12) . . ?
O13 C23 Bi3 36.1(6) . . ?
C19 C23 Bi3 81.0(8) . . ?
N7 C19 C23 117.6(12) . . ?
N7 C19 C20 124.0(13) . . ?
N7 C19 Bi3 53.8(7) . . ?
C23 C19 Bi3 63.8(7) . . ?
C20 C19 C23 117.9(12) . . ?
C20 C19 Bi3 171.2(10) . . ?
N7 C22 H22 118.2 . . ?
N7 C22 C21 123.5(15) . . ?
C21 C22 H22 118.2 . . ?
C22 C21 H21 120.6 . . ?
C22 C21 N8 118.8(15) . . ?
N8 C21 H21 120.6 . . ?
C20 N8 C21 119.1(13) . . ?
C19 C20 C24 127.5(13) . . ?
N8 C20 C19 116.0(13) . . ?
N8 C20 C24 115.8(13) . . ?
O15 C24 Bi2 58.8(8) . . ?
O15 C24 C20 120.7(14) . . ?
O15 C24 O16 124.5(16) . . ?
C20 C24 Bi2 173.3(11) . . ?
O16 C24 Bi2 65.7(9) . . ?
O16 C24 C20 114.5(16) . . ?
O9 C17 O10 122.1(12) . . ?
O9 C17 C13 121.1(11) . . ?
O9 C17 Bi4 38.6(6) . . ?
O10 BI1a O12 64.6(3) 2_656 2_656 ?
O10 C17 C13 116.7(12) . . ?
O10 C17 Bi4 153.7(11) . . ?
C13 C17 Bi4 84.7(7) . . ?
O12 BI1a O10 112.9(3) 4_565 2_656 ?
O12 C18 O11 125.9(16) . . ?
O12 C18 C14 117.2(13) . . ?
O11 C18 C14 116.8(15) . . ?
C13 C14 C18 127.8(12) . . ?
N6 C14 C18 112.0(11) . . ?
O12 BI1a O12 70.3(4) 4_565 2_656 ?
O12 BI3b O8 132.8(5) 4_565 . ?
O12 BI3b N1 131.0(5) 4_565 . ?
O12 BI3b C19 95.9(5) 4_565 . ?
O5 BI2a O6 76.9(3) 4_565 2_646 ?
O5 BI2a N5 72.4(3) 4_565 . ?
O5 BI2a N4 64.3(3) 4_565 4_565 ?
O5 BI2a C24 89.1(4) 4_565 . ?
O5 BI4b C17 121.3(5) 4_565 . ?
O5 BI2a O16 74.6(4) 4_565 . ?
O5 BI2a O4 145.0(4) 4_565 4_665 ?
O5 BI2a O3 133.0(3) 4_565 4_665 ?
O6 BI4b O9 111.2(10) 2_646 . ?
O6 BI4b O5 82.8(5) 2_646 4_565 ?
O6 BI4b N5 91.1(6) 2_646 . ?
O6 BI2a N4 91.6(3) 2_646 4_565 ?
O6 BI2a C24 160.0(4) 2_646 . ?
O6 BI4b C17 100.0(8) 2_646 . ?
O6 BI4b O3 100.3(7) 2_646 4_665 ?
O6 BI2a O3 80.4(3) 2_646 4_665 ?
O8 BI1a O10 73.2(3) . 2_656 ?
O8 BI1a O12 143.8(3) . 4_565 ?
O8 BI1a O12 82.2(3) . 2_656 ?
O8 BI1a O1 143.7(3) . . ?
O8 BI1a N7 73.8(3) . . ?
O8 BI3b N1 70.9(4) . . ?
O8 BI1a N1 78.1(3) . . ?
O8 BI3b C19 86.7(4) . . ?
O1 BI1a O10 93.6(3) . 2_656 ?
O1 BI3b O12 72.4(4) . 4_565 ?
O1 BI1a O12 72.5(3) . 4_565 ?
O1 BI1a O12 123.2(3) . 2_656 ?
O1 BI3b O8 126.4(5) . . ?
O1 BI1a N7 133.7(4) . . ?
O1 BI1a N1 65.6(3) . . ?
O1 BI3b N1 61.9(4) . . ?
O1 BI3b C19 144.2(6) . . ?
O13 BI1a O10 145.6(3) . 2_656 ?
O13 BI3b O12 123.1(8) . 4_565 ?
O13 BI1a O12 144.6(3) . 2_656 ?
O13 BI1a O12 98.1(4) . 4_565 ?
O13 BI1a O8 90.7(4) . . ?
O13 BI3b O8 100.2(6) . . ?
O13 BI1a O1 81.5(4) . . ?
O13 BI3b O1 93.9(6) . . ?
O13 BI1a N7 69.5(3) . . ?
O13 BI3b N7 91.8(6) . . ?
O13 BI3b N1 78.3(5) . . ?
O13 BI1a N1 73.6(4) . . ?
O13 BI3b C23 29.2(5) . . ?
O13 BI3b C19 63.7(6) . . ?
N7 BI1a O10 130.4(3) . 2_656 ?
N7 BI1a O12 75.2(3) . 2_656 ?
N7 BI1a O12 76.6(3) . 4_565 ?
N7 BI3b O12 84.5(4) . 4_565 ?
N7 BI3b O8 75.8(4) . . ?
N7 BI3b O1 155.4(6) . . ?
N7 BI3b N1 142.6(5) . . ?
N7 BI1a N1 132.6(3) . . ?
N7 BI3b C23 63.7(5) . . ?
N7 BI3b C19 28.5(4) . . ?
N5 BI4b O5 68.7(4) . 4_565 ?
N5 BI2a O6 75.2(3) . 2_646 ?
N5 BI2a N4 136.7(3) . 4_565 ?
N5 BI2a C24 87.0(4) . . ?
N5 BI4b C17 52.7(4) . . ?
N5 BI2a O16 103.6(4) . . ?
N5 BI4b O3 161.5(6) . 4_665 ?
N5 BI2a O3 138.7(4) . 4_665 ?
N4 BI2a C24 95.3(4) 4_565 . ?
N6 C14 C13 119.7(11) . . ?
N5 C13 C17 114.7(11) . . ?
N5 C13 C14 123.1(11) . . ?
C14 C13 C17 122.2(11) . . ?
N5 C16 H16 119.2 . . ?
N5 C16 C15 121.6(11) . . ?
C15 C16 H16 119.2 . . ?
C16 C15 H15 119.6 . . ?
N6 C15 C16 120.9(11) . . ?
N6 C15 H15 119.6 . . ?
C15 N6 C14 118.0(11) . . ?
O4 C6 C2 121.2(15) . . ?
O4 C6 O3 121.0(14) . . ?
O3 C6 C2 117.7(14) . . ?
C24 O16 Bi2 87.4(11) . . ?
O8 C12 O7 126.1(15) . . ?
O8 C12 C8 118.4(14) . . ?
O7 C12 C8 114.9(13) . . ?
N3 C8 C12 116.6(11) . . ?
N3 C8 C7 119.8(12) . . ?
C7 C8 C12 123.6(12) . . ?
C9 N3 C8 117.5(13) . . ?
N3 C9 H9 119.3 . . ?
N3 C9 C10 121.3(15) . . ?
C10 C9 H9 119.3 . . ?
N4 C10 C9 121.9(13) . . ?
N4 C10 H10 119.1 . . ?
C9 C10 H10 119.1 . . ?
N4 C7 C8 122.9(12) . . ?
N4 C7 C11 113.7(10) . . ?
C8 C7 C11 123.4(11) . . ?
O5 C11 O6 125.5(10) . . ?
O5 C11 C7 117.7(9) . . ?
O6 C11 C7 116.8(10) . . ?
O1 C5 C1 117.0(12) . . ?
O2 C5 O1 129.1(15) . . ?
O2 C5 C1 113.9(13) . . ?
N1 C1 C5 117.6(11) . . ?
N1 C1 C2 116.3(12) . . ?
C2 C1 C5 126.1(12) . . ?
N1 C4 H4 120.9 . . ?
N1 C4 C3 118.3(12) . . ?
C3 C4 H4 120.9 . . ?
C4 C3 H3 116.8 . . ?
N2 C3 C4 126.5(13) . . ?
N2 C3 H3 116.8 . . ?
C3 N2 C2 112.8(12) . . ?
C1 C2 C6 122.8(13) . . ?
N2 C2 C6 111.4(11) . . ?
N2 C2 C1 125.8(13) . . ?
C6 O4 Bi2 100.2(10) . 4_566 ?
C6 O3 Bi2 87.5(9) . 4_566 ?
C6 O3 Bi4 99.1(10) . 4_566 ?
N4 BI2a O3 75.9(3) 4_565 4_665 ?
N1 BI1a O10 73.5(3) . 2_656 ?
N1 BI1a O12 138.1(3) . 4_565 ?
N1 BI1a O12 137.2(3) . 2_656 ?
C23 BI3b O12 109.6(6) . 4_565 ?
C23 BI3b O8 99.4(5) . . ?
C23 BI3b O1 115.9(6) . . ?
C23 BI3b N1 105.5(5) . . ?
C23 BI3b C19 35.2(5) . . ?
C19 BI3b N1 131.5(5) . . ?
O16 BI2a O6 150.3(4) . 2_646 ?
O16 BI2a N4 68.6(4) . 4_565 ?
O16 BI2a C24 26.9(4) . . ?
O16 BI2a O3 113.8(4) . 4_665 ?
O4 BI2a O6 127.1(4) 4_665 2_646 ?
O4 BI2a N5 133.2(4) 4_665 . ?
O4 BI2a N4 87.7(4) 4_665 4_565 ?
O4 BI2a C24 72.0(4) 4_665 . ?
O4 BI2a O16 75.8(4) 4_665 . ?
O4 BI2a O3 48.3(4) 4_665 4_665 ?
O3 BI4b O5 126.9(7) 4_665 4_565 ?
O3 BI2a C24 119.5(4) 4_665 . ?
O3 BI4b C17 110.4(6) 4_665 . ?

loop_
_geom_bond_atom_site_label_1
_geom_bond_atom_site_label_2
_geom_bond_distance
_geom_bond_site_symmetry_2
_geom_bond_publ_flag
BI2a O15 2.412(11) . ?
BI2a O9 2.410(8) . ?
BI1a O10 2.717(10) 2_656 ?
BI1a O12 2.575(9) 4_565 ?
BI1a O12 2.736(10) 2_656 ?
BI3b O12 2.521(11) 4_565 ?
BI2a O5 2.429(9) 4_565 ?
BI4b O5 2.741(17) 4_565 ?
BI4b O6 1.95(2) 2_646 ?
BI2a O6 2.644(11) 2_646 ?
BI1a O8 2.314(8) . ?
BI1a O1 2.410(9) . ?
BI1a O13 2.219(10) . ?
BI1a N7 2.536(11) . ?
BI2a N5 2.552(10) . ?
BI2a N4 2.655(10) 4_565 ?
BI1a N1 2.554(10) . ?
BI2a C24 2.807(16) . ?
BI2a O16 2.561(14) . ?
BI2a O4 2.458(10) 4_665 ?
BI4b O3 2.508(16) 4_665 ?
BI2a O3 2.691(11) 4_665 ?
O14 C23 1.203(18) . ?
O15 C24 1.21(2) . ?
O9 C17 1.226(16) . ?
O9 Bi4 2.048(16) . ?
O10 Bi1 2.717(10) 2_646 ?
O10 C17 1.267(15) . ?
O12 Bi1 2.736(10) 2_646 ?
O12 Bi1 2.575(9) 4_666 ?
O12 C18 1.232(18) . ?
O12 Bi3 2.521(11) 4_666 ?
O11 C18 1.237(18) . ?
O5 Bi2 2.429(9) 4_666 ?
O5 C11 1.251(13) . ?
O5 Bi4 2.741(17) 4_666 ?
O6 Bi2 2.645(11) 2_656 ?
O6 C11 1.253(13) . ?
O6 Bi4 1.95(2) 2_656 ?
O8 C12 1.236(16) . ?
O8 Bi3 2.551(12) . ?
O7 C12 1.245(19) . ?
O1 C5 1.225(16) . ?
O1 Bi3 2.478(12) . ?
O2 C5 1.210(17) . ?
O13 C23 1.303(17) . ?
O13 Bi3 1.574(13) . ?
N7 C19 1.286(18) . ?
N7 C22 1.281(17) . ?
N7 Bi3 2.176(14) . ?
N5 C13 1.337(15) . ?
N5 C16 1.328(16) . ?
N5 Bi4 2.463(15) . ?
N4 Bi2 2.656(10) 4_666 ?
N4 C10 1.317(17) . ?
N4 C7 1.350(15) . ?
N1 C1 1.374(16) . ?
N1 C4 1.336(16) . ?
N1 Bi3 2.741(13) . ?
C23 C19 1.560(19) . ?
C23 Bi3 2.428(17) . ?
C19 C20 1.415(19) . ?
C19 Bi3 2.671(17) . ?
C22 H22 0.9300 . ?
C22 C21 1.36(2) . ?
C21 H21 0.9300 . ?
C21 N8 1.37(2) . ?
N8 C20 1.351(19) . ?
C20 C24 1.47(2) . ?
C24 O16 1.272(19) . ?
C17 C13 1.497(17) . ?
C17 Bi4 2.858(18) . ?
C18 C14 1.51(2) . ?
C14 C13 1.366(17) . ?
C14 N6 1.354(16) . ?
C16 H16 0.9300 . ?
C16 C15 1.390(17) . ?
C15 H15 0.9300 . ?
C15 N6 1.327(15) . ?
C6 C2 1.537(18) . ?
C6 O4 1.190(18) . ?
C6 O3 1.242(19) . ?
C12 C8 1.48(2) . ?
C8 N3 1.347(18) . ?
C8 C7 1.374(17) . ?
N3 C9 1.34(2) . ?
C9 H9 0.9300 . ?
C9 C10 1.39(2) . ?
C10 H10 0.9300 . ?
C7 C11 1.529(15) . ?
C5 C1 1.49(2) . ?
C1 C2 1.406(18) . ?
C4 H4 0.9300 . ?
C4 C3 1.392(17) . ?
C3 H3 0.9300 . ?
C3 N2 1.319(19) . ?
N2 C2 1.35(2) . ?
O4 Bi2 2.458(9) 4_566 ?
O3 Bi2 2.691(11) 4_566 ?
O3 Bi4 2.508(16) 4_566 ?

loop_
_geom_torsion_atom_site_label_1
_geom_torsion_atom_site_label_2
_geom_torsion_atom_site_label_3
_geom_torsion_atom_site_label_4
_geom_torsion
_geom_torsion_site_symmetry_1
_geom_torsion_site_symmetry_2
_geom_torsion_site_symmetry_3
_geom_torsion_site_symmetry_4
_geom_torsion_publ_flag
BI3b O13 C23 O14 -169.5(15) . . . . ?
BI1a O13 C23 O14 -176.4(14) . . . . ?
BI3b O13 C23 C19 16.9(17) . . . . ?
BI1a O13 C23 C19 9.9(18) . . . . ?
BI3b N7 C19 C23 -2.8(13) . . . . ?
BI1a N7 C19 C23 2.0(15) . . . . ?
BI3b N7 C19 C20 169.5(12) . . . . ?
BI1a N7 C19 C20 174.4(11) . . . . ?
BI3b C23 C19 N7 2.5(12) . . . . ?
BI3b C23 C19 C20 -170.3(12) . . . . ?
BI1a N7 C22 C21 -175.6(13) . . . . ?
BI3b N7 C22 C21 -167.3(15) . . . . ?
BI2a O15 C24 C20 -172.2(12) . . . . ?
BI2a O15 C24 O16 0.8(18) . . . . ?
BI4b O9 C17 O10 155.6(12) . . . . ?
BI2a O9 C17 O10 178.0(10) . . . . ?
BI2a O9 C17 C13 0.6(18) . . . . ?
BI4b O9 C17 C13 -21.8(19) . . . . ?
BI1a O10 C17 O9 -100.6(14) 2_646 . . . ?
BI1a O10 C17 C13 76.9(13) 2_646 . . . ?
BI3b O12 C18 O11 16.1(18) 4_666 . . . ?
BI1a O12 C18 O11 -122.4(15) 2_646 . . . ?
BI1a O12 C18 O11 20(2) 4_666 . . . ?
BI1a O12 C18 C14 -158.1(9) 4_666 . . . ?
BI1a O12 C18 C14 59.2(16) 2_646 . . . ?
BI3b O12 C18 C14 -162.2(10) 4_666 . . . ?
BI4b N5 C13 C17 16.1(14) . . . . ?
C23 O13 BI3b O12 69.6(12) . . . 4_565 ?
C23 O13 BI3b O8 -90.9(11) . . . . ?
C23 O13 BI3b O1 141.0(11) . . . . ?
C23 O13 BI3b N7 -15.1(12) . . . . ?
C23 O13 BI3b N1 -158.8(11) . . . . ?
C23 O13 BI3b C19 -9.8(10) . . . . ?
C22 N7 C19 BI3b -174.8(15) . . . . ?
BI2a N5 C13 C17 -0.6(15) . . . . ?
BI2a N5 C13 C14 178.6(11) . . . . ?
BI4b N5 C13 C14 -164.7(12) . . . . ?
BI4b C17 C13 N5 -13.4(12) . . . . ?
BI4b C17 C13 C14 167.4(13) . . . . ?
BI2a N5 C16 C15 177.9(10) . . . . ?
BI4b N5 C16 C15 155.0(12) . . . . ?
BI3b O8 C12 O7 -29.5(17) . . . . ?
BI1a O8 C12 O7 -28(2) . . . . ?
BI1a O8 C12 C8 142.9(10) . . . . ?
BI3b O8 C12 C8 141.1(10) . . . . ?
BI2a N4 C10 C9 161.2(14) 4_666 . . . ?
BI2a N4 C7 C8 -159.3(12) 4_666 . . . ?
BI2a N4 C7 C11 22.4(14) 4_666 . . . ?
BI2a O5 C11 O6 -162.7(10) 4_666 . . . ?
BI4b O5 C11 O6 -141.8(11) 4_666 . . . ?
BI4b O5 C11 C7 39.7(16) 4_666 . . . ?
BI2a O5 C11 C7 18.8(16) 4_666 . . . ?
BI2a O6 C11 O5 75.6(15) 2_656 . . . ?
BI4b O6 C11 O5 79.9(16) 2_656 . . . ?
BI4b O6 C11 C7 -101.7(13) 2_656 . . . ?
BI2a O6 C11 C7 -105.9(10) 2_656 . . . ?
BI1a O1 C5 O2 -168.0(15) . . . . ?
BI3b O1 C5 O2 -147.1(16) . . . . ?
BI1a O1 C5 C1 10(2) . . . . ?
BI3b O1 C5 C1 31(2) . . . . ?
BI3b N1 C1 C5 -15.4(16) . . . . ?
BI1a N1 C1 C5 0.9(17) . . . . ?
BI1a N1 C1 C2 -179.5(11) . . . . ?
BI3b N1 C1 C2 164.2(11) . . . . ?
O14 C23 C19 N7 178.6(15) . . . . ?
O14 C23 C19 C20 6(2) . . . . ?
O9 C17 C13 N5 0(2) . . . . ?
O9 C17 C13 C14 -179.2(14) . . . . ?
O10 C17 C13 N5 -177.5(12) . . . . ?
O10 C17 C13 C14 3(2) . . . . ?
O12 C18 C14 C13 -89(2) . . . . ?
O12 C18 C14 N6 99.5(15) . . . . ?
O11 C18 C14 C13 92.9(19) . . . . ?
O11 C18 C14 N6 -78.9(18) . . . . ?
O8 C12 C8 N3 -76.7(18) . . . . ?
O8 C12 C8 C7 105.6(16) . . . . ?
O7 C12 C8 N3 95.0(17) . . . . ?
O7 C12 C8 C7 -82.7(19) . . . . ?
O1 C5 C1 N1 -7(2) . . . . ?
O1 C5 C1 C2 173.9(16) . . . . ?
O2 C5 C1 N1 171.5(15) . . . . ?
O2 C5 C1 C2 -8(2) . . . . ?
O13 C23 C19 N7 -7(2) . . . . ?
O13 C23 C19 C20 179.7(13) . . . . ?
N7 C19 C20 N8 6(2) . . . . ?
N7 C19 C20 C24 175.6(15) . . . . ?
N7 C22 C21 N8 -3(3) . . . . ?
N5 C16 C15 N6 6(2) . . . . ?
N4 C7 C11 O5 -27.8(18) . . . . ?
N4 C7 C11 O6 153.6(12) . . . . ?
N1 C1 C2 C6 175.3(14) . . . . ?
N1 C1 C2 N2 -6(3) . . . . ?
N1 C4 C3 N2 0(3) . . . . ?
C23 C19 C20 N8 178.0(14) . . . . ?
C23 C19 C20 C24 -12(2) . . . . ?
C19 N7 C22 C21 4(2) . . . . ?
C19 C20 C24 O15 -79(2) . . . . ?
C19 C20 C24 O16 107.5(19) . . . . ?
C22 N7 C19 C23 -177.6(12) . . . . ?
C22 N7 C19 C20 -5(2) . . . . ?
O14 C23 C19 BI3b 176.0(18) . . . . ?
O13 C23 C19 BI3b -10.0(10) . . . . ?
C22 C21 N8 C20 4(3) . . . . ?
C21 N8 C20 C19 -5(2) . . . . ?
C21 N8 C20 C24 -175.8(16) . . . . ?
N8 C20 C24 O15 91(2) . . . . ?
N8 C20 C24 O16 -82.6(19) . . . . ?
C18 C14 C13 N5 -170.3(14) . . . . ?
C18 C14 C13 C17 9(2) . . . . ?
C18 C14 N6 C15 174.6(13) . . . . ?
C13 N5 C16 C15 -3(2) . . . . ?
C13 C14 N6 C15 2(2) . . . . ?
C16 N5 C13 C17 -179.6(12) . . . . ?
C16 N5 C13 C14 0(2) . . . . ?
O15 C24 O16 BI2a -0.8(17) . . . . ?
C20 C24 O16 BI2a 172.6(12) . . . . ?
C16 C15 N6 C14 -6(2) . . . . ?
N6 C14 C13 N5 1(2) . . . . ?
N6 C14 C13 C17 -179.8(13) . . . . ?
C2 C6 O4 BI2a 157.2(11) . . . 4_566 ?
C2 C6 O3 BI2a -159.3(12) . . . 4_566 ?
C2 C6 O3 BI4b -145.6(12) . . . 4_566 ?
O4 C6 O3 BI2a 16.8(15) . . . 4_566 ?
O4 C6 O3 BI4b 30.6(17) . . . 4_566 ?
O3 C6 O4 BI2a -18.8(17) . . . 4_566 ?
C12 C8 N3 C9 -177.2(16) . . . . ?
C12 C8 C7 N4 172.9(14) . . . . ?
C12 C8 C7 C11 -9(2) . . . . ?
C8 N3 C9 C10 4(3) . . . . ?
C8 C7 C11 O5 153.9(14) . . . . ?
C8 C7 C11 O6 -25(2) . . . . ?
N3 C8 C7 N4 -5(2) . . . . ?
N3 C8 C7 C11 173.4(14) . . . . ?
N3 C9 C10 N4 -4(3) . . . . ?
C10 N4 C7 C8 4(2) . . . . ?
C10 N4 C7 C11 -174.1(13) . . . . ?
C7 N4 C10 C9 0(2) . . . . ?
BI1a N1 C4 C3 -177.5(10) . . . . ?
BI3b N1 C4 C3 -158.5(11) . . . . ?
C7 C8 N3 C9 1(2) . . . . ?
C5 C1 C2 C6 -5(3) . . . . ?
C5 C1 C2 N2 174.0(16) . . . . ?
C1 N1 C4 C3 -2(2) . . . . ?
C4 N1 C1 C5 -175.0(13) . . . . ?
C4 N1 C1 C2 5(2) . . . . ?
C4 C3 N2 C2 0(3) . . . . ?
C3 N2 C2 C6 -177.3(15) . . . . ?
C3 N2 C2 C1 3(3) . . . . ?
O4 C6 C2 C1 105.6(19) . . . . ?
O4 C6 C2 N2 -74(2) . . . . ?
O3 C6 C2 C1 -78(2) . . . . ?
O3 C6 C2 N2 102.5(17) . . . . ?

loop_
_smtbx_masks_void_nr
_smtbx_masks_void_average_x
_smtbx_masks_void_average_y
_smtbx_masks_void_average_z
_smtbx_masks_void_volume
_smtbx_masks_void_count_electrons
_smtbx_masks_void_content
1 -0.014 -0.181 -0.848 1731.0 442.6 '12 DMF'
